data_7106421
loop_
_publ_author_name
R.J.Less
V.Naseri
M.McPartlin
D.S.Wright

_publ_section_title
;
 Oxidative Dehydrocoupling of N-H Bonds Using a Redox-Active Main Group
 Superbase
;
_journal_coden_Cambridge 0182
_journal_name_full Chem.Commun.
_journal_page_first 6129
_journal_paper_doi 10.1039/c1cc00053e
_journal_volume 47
_journal_year 2011
_chemical_formula_moiety 'C30 H56 Li2 N10 Sn2'
_chemical_formula_sum 'C30 H56 Li2 N10 Sn2'
_chemical_formula_weight 808.11
_chemical_name_systematic
;
?
;
_space_group_IT_number 14
_symmetry_cell_setting monoclinic
_symmetry_space_group_name_Hall '-P 2yn'
_symmetry_space_group_name_H-M 'P 1 21/n 1'
_atom_sites_solution_hydrogens geom
_atom_sites_solution_primary direct
_atom_sites_solution_secondary difmap
_audit_creation_method SHELXL-97
_cell_angle_alpha 90.00
_cell_angle_beta 106.888(1)
_cell_angle_gamma 90.00
_cell_formula_units_Z 2
_cell_length_a 13.9707(3)
_cell_length_b 9.3155(2)
_cell_length_c 14.8029(3)
_cell_measurement_reflns_used 14869
_cell_measurement_temperature 180(2)
_cell_measurement_theta_max 27.48
_cell_measurement_theta_min 1.00
_cell_volume 1843.43(7)
_computing_cell_refinement 'HKL Scalepack (Otwinowski & Minor 1997)'
_computing_data_collection 'Collect (Nonius B.V. 1998)'
_computing_data_reduction
;
HKL Denzo and Scalepack (Otwinowski & Minor 1997)
;
_computing_molecular_graphics 'Bruker SHELXTL'
_computing_publication_material 'SHELXL-97 (Sheldrick 1997)'
_computing_structure_refinement 'SHELXL-97 (Sheldrick 1997)'
_computing_structure_solution 'SHELXS-97 (Sheldrick, 1990)'
_diffrn_ambient_temperature 180(2)
_diffrn_measured_fraction_theta_full 0.998
_diffrn_measured_fraction_theta_max 0.998
_diffrn_measurement_device_type 'Nonius Kappa CCD'
_diffrn_measurement_method 'phi\omega scans'
_diffrn_radiation_monochromator graphite
_diffrn_radiation_source 'fine-focus sealed tube'
_diffrn_radiation_type MoK\a
_diffrn_radiation_wavelength 0.71073
_diffrn_reflns_av_R_equivalents 0.0600
_diffrn_reflns_av_sigmaI/netI 0.0428
_diffrn_reflns_limit_h_max 17
_diffrn_reflns_limit_h_min -17
_diffrn_reflns_limit_k_max 11
_diffrn_reflns_limit_k_min -11
_diffrn_reflns_limit_l_max 18
_diffrn_reflns_limit_l_min -16
_diffrn_reflns_number 23029
_diffrn_reflns_theta_full 26.37
_diffrn_reflns_theta_max 26.37
_diffrn_reflns_theta_min 3.05
_exptl_absorpt_coefficient_mu 1.389
_exptl_absorpt_correction_T_max 0.812
_exptl_absorpt_correction_T_min 0.655
_exptl_absorpt_correction_type multi-scan
_exptl_absorpt_process_details
;
multi-scan from symmetry-related measurements
Sortav (Blessing 1995)
;
_exptl_crystal_colour yellow
_exptl_crystal_density_diffrn 1.456
_exptl_crystal_density_method 'not measured'
_exptl_crystal_description prism
_exptl_crystal_F_000 824
_exptl_crystal_size_max 0.23
_exptl_crystal_size_mid 0.23
_exptl_crystal_size_min 0.15
_refine_diff_density_max 0.447
_refine_diff_density_min -0.512
_refine_diff_density_rms 0.087
_refine_ls_extinction_method none
_refine_ls_goodness_of_fit_ref 1.036
_refine_ls_hydrogen_treatment mixed
_refine_ls_matrix_type full
_refine_ls_number_parameters 183
_refine_ls_number_reflns 3760
_refine_ls_number_restraints 34
_refine_ls_restrained_S_all 1.047
_refine_ls_R_factor_all 0.0559
_refine_ls_R_factor_gt 0.0361
_refine_ls_shift/su_max 0.001
_refine_ls_shift/su_mean 0.000
_refine_ls_structure_factor_coef Fsqd
_refine_ls_weighting_details 'calc w=1/[\s^2^(Fo^2^)+(0.0371P)^2^+2.0076P] where P=(Fo^2^+2Fc^2^)/3'
_refine_ls_weighting_scheme calc
_refine_ls_wR_factor_gt 0.0794
_refine_ls_wR_factor_ref 0.0869
_reflns_number_gt 2872
_reflns_number_total 3760
_reflns_threshold_expression >2sigma(I)
_cod_data_source_file c1cc00053e.txt
_cod_data_source_block dw0801
_cod_depositor_comments
;
The following automatic conversions were performed:

'_symmetry_cell_setting' value 'Monoclinic' changed to 'monoclinic'
according to the built-in table from CIF Core dictionary named
'cif_core.dic' version 2.4.1 from 2010-06-29.

Automatic conversion script
Id: cif_fix_values 1673 2011-04-08 12:14:43Z adriana 
;
_cod_original_sg_symbol_H-M 'P 21/n'
_cod_database_code 7106421

loop_
_symmetry_equiv_pos_as_xyz
'x, y, z'
'-x+1/2, y+1/2, -z+1/2'
'-x, -y, -z'
'x-1/2, -y-1/2, z-1/2'

loop_
_atom_site_label
_atom_site_type_symbol
_atom_site_fract_x
_atom_site_fract_y
_atom_site_fract_z
_atom_site_U_iso_or_equiv
_atom_site_adp_type
_atom_site_occupancy
_atom_site_symmetry_multiplicity
_atom_site_calc_flag
_atom_site_refinement_flags
_atom_site_disorder_assembly
_atom_site_disorder_group
Sn1 Sn 0.52973(2) 0.64610(3) 0.058707(17) 0.03523(11) Uani 1 1 d . . .
N1 N 0.3806(3) 0.7214(4) -0.0016(3) 0.0484(9) Uani 1 1 d D . .
H1A H 0.365(3) 0.8093(17) -0.005(3) 0.049(13) Uiso 1 1 d D . .
N2 N 0.4428(2) 0.4558(3) 0.06455(19) 0.0330(7) Uani 1 1 d . . .
C1 C 0.3077(3) 0.6309(4) 0.0109(3) 0.0388(9) Uani 1 1 d . . .
C2 C 0.2072(3) 0.6663(5) -0.0060(3) 0.0486(11) Uani 1 1 d . . .
H2A H 0.1845 0.7585 -0.0303 0.058 Uiso 1 1 calc R . .
C3 C 0.1399(3) 0.5701(6) 0.0120(3) 0.0516(11) Uani 1 1 d . . .
H3A H 0.0719 0.5973 0.0010 0.062 Uiso 1 1 calc R . .
C4 C 0.1704(3) 0.4363(5) 0.0454(3) 0.0495(11) Uani 1 1 d . . .
H4A H 0.1239 0.3703 0.0579 0.059 Uiso 1 1 calc R . .
C5 C 0.2702(3) 0.3969(5) 0.0612(3) 0.0416(9) Uani 1 1 d . . .
H5A H 0.2904 0.3028 0.0833 0.050 Uiso 1 1 calc R . .
C6 C 0.3411(3) 0.4907(4) 0.0457(2) 0.0342(8) Uani 1 1 d . A .
Li1 Li 0.4765(4) 0.3554(6) 0.1889(4) 0.0382(14) Uiso 1 1 d D . .
N3 N 0.4363(4) 0.4890(5) 0.2927(3) 0.0401(14) Uiso 0.75 1 d PD A 1
N4 N 0.6180(4) 0.3331(6) 0.2885(4) 0.0452(11) Uiso 0.75 1 d PD A 1
N5 N 0.4618(5) 0.1252(6) 0.2037(4) 0.042(3) Uiso 0.75 1 d PD A 1
C7 C 0.3835(5) 0.6240(6) 0.2561(4) 0.0500(14) Uiso 0.75 1 d PD A 1
H7A H 0.3873 0.6896 0.3088 0.075 Uiso 0.75 1 calc PR A 1
H7B H 0.3132 0.6031 0.2233 0.075 Uiso 0.75 1 calc PR A 1
H7C H 0.4149 0.6688 0.2120 0.075 Uiso 0.75 1 calc PR A 1
C8 C 0.3761(7) 0.4071(11) 0.3420(7) 0.059(3) Uiso 0.75 1 d PD A 1
H8A H 0.3611 0.4680 0.3901 0.088 Uiso 0.75 1 calc PR A 1
H8B H 0.4138 0.3226 0.3722 0.088 Uiso 0.75 1 calc PR A 1
H8C H 0.3135 0.3764 0.2963 0.088 Uiso 0.75 1 calc PR A 1
C9 C 0.5355(4) 0.5221(7) 0.3556(4) 0.0524(15) Uiso 0.75 1 d PD A 1
H9A H 0.5287 0.5598 0.4160 0.063 Uiso 0.75 1 calc PR A 1
H9B H 0.5665 0.5981 0.3266 0.063 Uiso 0.75 1 calc PR A 1
C10 C 0.6035(6) 0.3920(7) 0.3755(4) 0.0510(15) Uiso 0.75 1 d PD A 1
H10A H 0.6692 0.4194 0.4191 0.061 Uiso 0.75 1 calc PR A 1
H10B H 0.5741 0.3173 0.4069 0.061 Uiso 0.75 1 calc PR A 1
C11 C 0.6987(5) 0.4099(7) 0.2630(5) 0.0585(16) Uiso 0.75 1 d PD A 1
H11A H 0.7622 0.3935 0.3117 0.088 Uiso 0.75 1 calc PR A 1
H11B H 0.6838 0.5129 0.2581 0.088 Uiso 0.75 1 calc PR A 1
H11C H 0.7035 0.3742 0.2022 0.088 Uiso 0.75 1 calc PR A 1
C12 C 0.6377(7) 0.1761(7) 0.2933(7) 0.050(3) Uiso 0.75 1 d PD A 1
H12A H 0.6891 0.1534 0.3534 0.060 Uiso 0.75 1 calc PR A 1
H12B H 0.6643 0.1479 0.2408 0.060 Uiso 0.75 1 calc PR A 1
C13 C 0.5446(4) 0.0911(7) 0.2873(4) 0.0492(14) Uiso 0.75 1 d PD A 1
H13A H 0.5602 -0.0124 0.2866 0.059 Uiso 0.75 1 calc PR A 1
H13B H 0.5233 0.1101 0.3444 0.059 Uiso 0.75 1 calc PR A 1
C14 C 0.4841(5) 0.0700(7) 0.1187(4) 0.0533(15) Uiso 0.75 1 d PD A 1
H14A H 0.4798 -0.0350 0.1178 0.080 Uiso 0.75 1 calc PR A 1
H14B H 0.5518 0.0992 0.1197 0.080 Uiso 0.75 1 calc PR A 1
H14C H 0.4357 0.1091 0.0623 0.080 Uiso 0.75 1 calc PR A 1
C15 C 0.3709(5) 0.0535(7) 0.2105(5) 0.0603(16) Uiso 0.75 1 d PD A 1
H15A H 0.3813 -0.0506 0.2135 0.090 Uiso 0.75 1 calc PR A 1
H15B H 0.3151 0.0773 0.1550 0.090 Uiso 0.75 1 calc PR A 1
H15C H 0.3554 0.0858 0.2677 0.090 Uiso 0.75 1 calc PR A 1
N3' N 0.4644(12) 0.4746(14) 0.3087(9) 0.045(5) Uiso 0.25 1 d PD A 2
N4' N 0.6307(9) 0.3333(17) 0.2745(10) 0.0452(11) Uiso 0.25 1 d PD A 2
N5' N 0.4762(12) 0.1219(14) 0.1998(11) 0.044(9) Uiso 0.25 1 d PD A 2
C7' C 0.4479(15) 0.6278(15) 0.2785(13) 0.0500(14) Uiso 0.25 1 d PD A 2
H7D H 0.4426 0.6865 0.3318 0.075 Uiso 0.25 1 calc PR A 2
H7E H 0.3859 0.6359 0.2265 0.075 Uiso 0.25 1 calc PR A 2
H7F H 0.5043 0.6615 0.2574 0.075 Uiso 0.25 1 calc PR A 2
C8' C 0.3700(19) 0.440(3) 0.333(3) 0.071(11) Uiso 0.25 1 d PD A 2
H8D H 0.3673 0.4967 0.3877 0.107 Uiso 0.25 1 calc PR A 2
H8E H 0.3686 0.3379 0.3468 0.107 Uiso 0.25 1 calc PR A 2
H8F H 0.3123 0.4644 0.2788 0.107 Uiso 0.25 1 calc PR A 2
C9' C 0.5550(12) 0.443(2) 0.3846(11) 0.050(4) Uiso 0.25 1 d PD A 2
H9C H 0.5651 0.5189 0.4331 0.060 Uiso 0.25 1 calc PR A 2
H9D H 0.5453 0.3509 0.4146 0.060 Uiso 0.25 1 calc PR A 2
C10' C 0.6433(16) 0.432(2) 0.3545(12) 0.060(5) Uiso 0.25 1 d PD A 2
H10C H 0.6994 0.3979 0.4080 0.072 Uiso 0.25 1 calc PR A 2
H10D H 0.6609 0.5282 0.3362 0.072 Uiso 0.25 1 calc PR A 2
C11' C 0.7111(14) 0.365(2) 0.2292(15) 0.0585(16) Uiso 0.25 1 d PD A 2
H11D H 0.7767 0.3495 0.2751 0.088 Uiso 0.25 1 calc PR A 2
H11E H 0.7057 0.4654 0.2081 0.088 Uiso 0.25 1 calc PR A 2
H11F H 0.7037 0.3017 0.1748 0.088 Uiso 0.25 1 calc PR A 2
C12' C 0.639(2) 0.189(2) 0.3134(19) 0.054(9) Uiso 0.25 1 d PD A 2
H12C H 0.6083 0.1845 0.3660 0.065 Uiso 0.25 1 calc PR A 2
H12D H 0.7099 0.1602 0.3377 0.065 Uiso 0.25 1 calc PR A 2
C13' C 0.5830(11) 0.089(2) 0.2330(12) 0.052(4) Uiso 0.25 1 d PD A 2
H13C H 0.6122 0.0992 0.1798 0.062 Uiso 0.25 1 calc PR A 2
H13D H 0.5922 -0.0114 0.2551 0.062 Uiso 0.25 1 calc PR A 2
C14' C 0.4272(16) 0.055(2) 0.1066(11) 0.058(5) Uiso 0.25 1 d PD A 2
H14D H 0.4279 -0.0495 0.1134 0.086 Uiso 0.25 1 calc PR A 2
H14E H 0.4636 0.0822 0.0616 0.086 Uiso 0.25 1 calc PR A 2
H14F H 0.3579 0.0888 0.0834 0.086 Uiso 0.25 1 calc PR A 2
C15' C 0.4250(16) 0.072(2) 0.2699(14) 0.069(6) Uiso 0.25 1 d PD A 2
H15D H 0.4254 -0.0332 0.2720 0.104 Uiso 0.25 1 calc PR A 2
H15E H 0.3558 0.1065 0.2512 0.104 Uiso 0.25 1 calc PR A 2
H15F H 0.4603 0.1099 0.3325 0.104 Uiso 0.25 1 calc PR A 2

loop_
_atom_site_aniso_label
_atom_site_aniso_U_11
_atom_site_aniso_U_22
_atom_site_aniso_U_33
_atom_site_aniso_U_23
_atom_site_aniso_U_13
_atom_site_aniso_U_12
Sn1 0.03568(17) 0.03448(16) 0.03432(15) -0.00343(12) 0.00824(11) -0.00085(12)
N1 0.048(2) 0.035(2) 0.067(2) 0.0139(18) 0.0228(18) 0.0130(17)
N2 0.0285(17) 0.0380(17) 0.0295(14) 0.0011(13) 0.0039(12) 0.0018(14)
C1 0.034(2) 0.046(2) 0.038(2) 0.0034(18) 0.0121(16) 0.0070(18)
C2 0.044(3) 0.056(3) 0.046(2) 0.008(2) 0.0142(19) 0.021(2)
C3 0.031(2) 0.079(3) 0.045(2) -0.005(2) 0.0120(18) 0.010(2)
C4 0.039(2) 0.065(3) 0.048(2) -0.007(2) 0.0172(19) -0.002(2)
C5 0.037(2) 0.049(2) 0.037(2) 0.0004(18) 0.0098(17) -0.0014(19)
C6 0.033(2) 0.041(2) 0.0277(17) 0.0012(16) 0.0078(15) 0.0019(17)

loop_
_atom_type_symbol
_atom_type_description
_atom_type_scat_dispersion_real
_atom_type_scat_dispersion_imag
_atom_type_scat_source
C C 0.0033 0.0016 'International Tables Vol C Tables 4.2.6.8 and 6.1.1.4'
H H 0.0000 0.0000 'International Tables Vol C Tables 4.2.6.8 and 6.1.1.4'
Li Li -0.0003 0.0001 'International Tables Vol C Tables 4.2.6.8 and 6.1.1.4'
N N 0.0061 0.0033 'International Tables Vol C Tables 4.2.6.8 and 6.1.1.4'
Sn Sn -0.6537 1.4246 'International Tables Vol C Tables 4.2.6.8 and 6.1.1.4'

loop_
_geom_angle_atom_site_label_1
_geom_angle_atom_site_label_2
_geom_angle_atom_site_label_3
_geom_angle
_geom_angle_site_symmetry_1
_geom_angle_site_symmetry_3
_geom_angle_publ_flag
N1 Sn1 N2 78.16(12) . . ?
N1 Sn1 N2 100.38(13) . 3_665 ?
N2 Sn1 N2 85.10(11) . 3_665 ?
N1 Sn1 Sn1 89.11(11) . 3_665 ?
N2 Sn1 Sn1 42.82(8) . 3_665 ?
N2 Sn1 Sn1 42.27(8) 3_665 3_665 ?
C1 N1 Sn1 114.4(3) . . ?
C6 N2 Li1 104.3(3) . . ?
C6 N2 Sn1 110.5(2) . . ?
Li1 N2 Sn1 115.8(2) . . ?
C6 N2 Sn1 110.3(2) . 3_665 ?
Li1 N2 Sn1 120.9(2) . 3_665 ?
Sn1 N2 Sn1 94.90(11) . 3_665 ?
N1 C1 C2 125.4(4) . . ?
N1 C1 C6 115.6(3) . . ?
C2 C1 C6 119.1(4) . . ?
C3 C2 C1 121.4(4) . . ?
C4 C3 C2 120.3(4) . . ?
C3 C4 C5 119.6(4) . . ?
C6 C5 C4 122.2(4) . . ?
C5 C6 N2 123.4(4) . . ?
C5 C6 C1 117.5(4) . . ?
N2 C6 C1 119.2(3) . . ?
C5 C6 Li1 87.0(3) . . ?
N2 C6 Li1 45.6(2) . . ?
C1 C6 Li1 141.9(3) . . ?
N2 Li1 N4 127.9(3) . . ?
N2 Li1 N3' 117.8(4) . . ?
N4 Li1 N3' 75.8(5) . . ?
N2 Li1 N4' 120.8(5) . . ?
N4 Li1 N4' 8.1(5) . . ?
N3' Li1 N4' 82.5(6) . . ?
N2 Li1 N5 123.5(3) . . ?
N4 Li1 N5 85.9(3) . . ?
N3' Li1 N5 113.3(5) . . ?
N4' Li1 N5 87.4(5) . . ?
N2 Li1 N3 110.1(3) . . ?
N4 Li1 N3 86.8(3) . . ?
N3' Li1 N3 11.1(4) . . ?
N4' Li1 N3 93.4(5) . . ?
N5 Li1 N3 116.2(3) . . ?
N2 Li1 N5' 122.0(5) . . ?
N4 Li1 N5' 82.6(5) . . ?
N3' Li1 N5' 117.0(6) . . ?
N4' Li1 N5' 83.4(6) . . ?
N5 Li1 N5' 6.0(5) . . ?
N3 Li1 N5' 120.8(5) . . ?
N2 Li1 C6 30.17(15) . . ?
N4 Li1 C6 153.5(3) . . ?
N3' Li1 C6 101.6(4) . . ?
N4' Li1 C6 148.4(5) . . ?
N5 Li1 C6 118.3(3) . . ?
N3 Li1 C6 91.2(3) . . ?
N5' Li1 C6 120.4(5) . . ?
C9 N3 C8 111.4(6) . . ?
C9 N3 C7 109.5(5) . . ?
C8 N3 C7 109.0(6) . . ?
C9 N3 Li1 100.3(4) . . ?
C8 N3 Li1 110.8(5) . . ?
C7 N3 Li1 115.6(4) . . ?
C10 N4 C11 110.7(5) . . ?
C10 N4 C12 113.3(6) . . ?
C11 N4 C12 110.2(6) . . ?
C10 N4 Li1 103.7(4) . . ?
C11 N4 Li1 113.9(4) . . ?
C12 N4 Li1 104.7(5) . . ?
C13 N5 C15 109.3(5) . . ?
C13 N5 C14 109.6(6) . . ?
C15 N5 C14 107.6(5) . . ?
C13 N5 Li1 103.0(4) . . ?
C15 N5 Li1 124.5(5) . . ?
C14 N5 Li1 102.1(4) . . ?
N3 C9 C10 112.4(5) . . ?
N4 C10 C9 111.5(5) . . ?
N4 C12 C13 111.8(6) . . ?
N5 C13 C12 113.2(5) . . ?
C9' N3' C7' 116.8(15) . . ?
C9' N3' C8' 113.7(18) . . ?
C7' N3' C8' 101.8(17) . . ?
C9' N3' Li1 105.8(10) . . ?
C7' N3' Li1 106.9(10) . . ?
C8' N3' Li1 111.9(15) . . ?
C12' N4' C10' 106.3(17) . . ?
C12' N4' C11' 112.3(17) . . ?
C10' N4' C11' 107.9(15) . . ?
C12' N4' Li1 105.6(13) . . ?
C10' N4' Li1 106.1(11) . . ?
C11' N4' Li1 117.8(12) . . ?
C13' N5' C14' 112.0(15) . . ?
C13' N5' C15' 110.5(15) . . ?
C14' N5' C15' 109.3(15) . . ?
C13' N5' Li1 102.0(10) . . ?
C14' N5' Li1 111.0(11) . . ?
C15' N5' Li1 111.9(12) . . ?
C10' C9' N3' 114.1(14) . . ?
C9' C10' N4' 112.5(16) . . ?
N4' C12' C13' 106.8(18) . . ?
N5' C13' C12' 112.0(16) . . ?

loop_
_geom_bond_atom_site_label_1
_geom_bond_atom_site_label_2
_geom_bond_distance
_geom_bond_site_symmetry_2
_geom_bond_publ_flag
Sn1 N1 2.132(4) . ?
Sn1 N2 2.165(3) . ?
Sn1 N2 2.188(3) 3_665 ?
Sn1 Sn1 3.2065(7) 3_665 ?
N1 C1 1.375(5) . ?
N2 C6 1.404(5) . ?
N2 Li1 1.995(7) . ?
N2 Sn1 2.188(3) 3_665 ?
C1 C2 1.393(6) . ?
C1 C6 1.431(5) . ?
C2 C3 1.380(7) . ?
C3 C4 1.363(7) . ?
C4 C5 1.395(6) . ?
C5 C6 1.389(5) . ?
C6 Li1 2.708(7) . ?
Li1 N4 2.105(8) . ?
Li1 N3' 2.141(12) . ?
Li1 N4' 2.168(13) . ?
Li1 N5 2.171(8) . ?
Li1 N3 2.174(7) . ?
Li1 N5' 2.182(13) . ?
N3 C9 1.461(6) . ?
N3 C8 1.475(7) . ?
N3 C7 1.479(6) . ?
N4 C10 1.468(6) . ?
N4 C11 1.473(7) . ?
N4 C12 1.486(6) . ?
N5 C13 1.462(7) . ?
N5 C15 1.465(7) . ?
N5 C14 1.474(7) . ?
C9 C10 1.515(9) . ?
C12 C13 1.503(11) . ?
N3' C9' 1.458(10) . ?
N3' C7' 1.493(9) . ?
N3' C8' 1.495(10) . ?
N4' C12' 1.454(10) . ?
N4' C10' 1.469(10) . ?
N4' C11' 1.496(10) . ?
N5' C13' 1.461(10) . ?
N5' C14' 1.486(10) . ?
N5' C15' 1.496(10) . ?
C9' C10' 1.43(3) . ?
C12' C13' 1.53(3) . ?
